data_7020809
loop_
_publ_author_name
'Zhang, Xiaoying'
'Li, Bo'
'Tang, Jinkui'
'Tian, Jumei'
'Huang, Guolong'
'Zhang, Jingping'

_publ_section_title
;
 Tuning the interactions from antiferro- to ferro-magnetic by molecular
 tailoring and manipulating
;
_journal_issue 10
_journal_name_full 'Dalton Transactions'
_journal_page_first 3308
_journal_paper_doi 10.1039/c2dt32021e
_journal_volume 42
_journal_year 2013
_chemical_formula_sum 'C14 H19 Cl Cu2 N2 O11'
_chemical_formula_weight 553.84
_chemical_name_systematic
; 
 ? 
;
_space_group_IT_number 15
_symmetry_cell_setting monoclinic
_symmetry_space_group_name_Hall '-C 2yc'
_symmetry_space_group_name_H-M 'C 1 2/c 1'
_atom_sites_solution_hydrogens geom
_atom_sites_solution_primary direct
_atom_sites_solution_secondary difmap
_audit_creation_method SHELXL-97
_cell_angle_alpha 90.00
_cell_angle_beta 120.092(14)
_cell_angle_gamma 90.00
_cell_formula_units_Z 8
_cell_length_a 21.9919(18)
_cell_length_b 13.5763(5)
_cell_length_c 16.966(2)
_cell_measurement_reflns_used 3863
_cell_measurement_temperature 298(2)
_cell_measurement_theta_max 25.00
_cell_measurement_theta_min 2.78
_cell_volume 4382.8(9)
_computing_cell_refinement CrysAlis
_computing_data_collection 'CrysAlis (Oxford Diffraction, 2006)'
_computing_data_reduction CrysAlis
_computing_molecular_graphics 'SHELXTL-PLUS (Sheldrick, 1990)'
_computing_publication_material SHELXL-97
_computing_structure_refinement 'SHELXL-97 (Sheldrick, 2008)'
_computing_structure_solution 'SHELXL-97 (Sheldrick, 2008)'
_diffrn_ambient_temperature 298(2)
_diffrn_detector_area_resol_mean 10.0
_diffrn_measured_fraction_theta_full 0.997
_diffrn_measured_fraction_theta_max 0.997
_diffrn_measurement_device_type 'Oxford Diffraction Gemini R Ultra'
_diffrn_measurement_method '\w scan'
_diffrn_radiation_monochromator graphite
_diffrn_radiation_source 'fine-focus sealed tube'
_diffrn_radiation_type MoK\a
_diffrn_radiation_wavelength 0.71073
_diffrn_reflns_av_R_equivalents 0.0279
_diffrn_reflns_av_sigmaI/netI 0.0605
_diffrn_reflns_limit_h_max 22
_diffrn_reflns_limit_h_min -26
_diffrn_reflns_limit_k_max 16
_diffrn_reflns_limit_k_min -15
_diffrn_reflns_limit_l_max 20
_diffrn_reflns_limit_l_min -20
_diffrn_reflns_number 8683
_diffrn_reflns_theta_full 25.00
_diffrn_reflns_theta_max 25.00
_diffrn_reflns_theta_min 2.78
_exptl_absorpt_coefficient_mu 2.119
_exptl_absorpt_correction_T_max 0.589
_exptl_absorpt_correction_T_min 0.481
_exptl_absorpt_correction_type multi-scan
_exptl_absorpt_process_details
;
CrysAlis (Oxford Diffraction, 2006)
;
_exptl_crystal_colour blue
_exptl_crystal_density_diffrn 1.679
_exptl_crystal_density_method 'not measured'
_exptl_crystal_description block
_exptl_crystal_F_000 2240
_exptl_crystal_size_max 0.35
_exptl_crystal_size_mid 0.3
_exptl_crystal_size_min 0.25
_refine_diff_density_max 1.254
_refine_diff_density_min -0.355
_refine_diff_density_rms 0.092
_refine_ls_extinction_method none
_refine_ls_goodness_of_fit_ref 0.928
_refine_ls_hydrogen_treatment mixed
_refine_ls_matrix_type full
_refine_ls_number_parameters 314
_refine_ls_number_reflns 3863
_refine_ls_number_restraints 70
_refine_ls_restrained_S_all 0.974
_refine_ls_R_factor_all 0.0628
_refine_ls_R_factor_gt 0.0409
_refine_ls_shift/su_max 0.000
_refine_ls_shift/su_mean 0.000
_refine_ls_structure_factor_coef Fsqd
_refine_ls_weighting_details 'calc w=1/[\s^2^(Fo^2^)+(0.0677P)^2^+0.0000P] where P=(Fo^2^+2Fc^2^)/3'
_refine_ls_weighting_scheme calc
_refine_ls_wR_factor_gt 0.1105
_refine_ls_wR_factor_ref 0.1146
_reflns_number_gt 2482
_reflns_number_total 3863
_reflns_threshold_expression >2sigma(I)
_cod_data_source_file c2dt32021e.txt
_cod_data_source_block 4#
_cod_original_cell_volume 4382.8(7)
_cod_original_sg_symbol_H-M 'C 2/c'
_cod_database_code 7020809

loop_
_symmetry_equiv_pos_as_xyz
'x, y, z'
'-x, y, -z+1/2'
'x+1/2, y+1/2, z'
'-x+1/2, y+1/2, -z+1/2'
'-x, -y, -z'
'x, -y, z-1/2'
'-x+1/2, -y+1/2, -z'
'x+1/2, -y+1/2, z-1/2'

loop_
_atom_site_label
_atom_site_type_symbol
_atom_site_fract_x
_atom_site_fract_y
_atom_site_fract_z
_atom_site_U_iso_or_equiv
_atom_site_adp_type
_atom_site_occupancy
_atom_site_symmetry_multiplicity
_atom_site_calc_flag
_atom_site_refinement_flags
_atom_site_disorder_assembly
_atom_site_disorder_group
Cu1 Cu 0.09055(3) 0.14610(4) 0.30121(3) 0.0403(2) Uani 1 1 d . . .
Cu2 Cu -0.00046(3) 0.00796(4) 0.14679(3) 0.0388(2) Uani 1 1 d . . .
C1 C 0.1310(3) 0.3576(4) 0.3150(3) 0.0548(14) Uani 1 1 d . . .
H1 H 0.1572 0.3406 0.2878 0.066 Uiso 1 1 calc R . .
C2 C 0.1275(3) 0.4538(4) 0.3353(4) 0.0622(16) Uani 1 1 d . . .
H2 H 0.1515 0.5016 0.3224 0.075 Uiso 1 1 calc R . .
C3 C 0.0891(4) 0.4801(4) 0.3743(4) 0.0709(18) Uani 1 1 d . . .
H3 H 0.0866 0.5458 0.3881 0.085 Uiso 1 1 calc R . .
C4 C 0.0541(3) 0.4086(4) 0.3933(4) 0.0594(15) Uani 1 1 d . . .
H4 H 0.0269 0.4255 0.4192 0.071 Uiso 1 1 calc R . .
C5 C 0.0597(3) 0.3111(4) 0.3735(3) 0.0426(12) Uani 1 1 d . . .
C6 C 0.0260(3) 0.2271(4) 0.3945(3) 0.0460(13) Uani 1 1 d . . .
H6A H 0.0530 0.2114 0.4588 0.055 Uiso 1 1 calc R . .
H6B H -0.0211 0.2455 0.3802 0.055 Uiso 1 1 calc R . .
C7 C -0.0042(3) -0.2033(4) 0.0924(3) 0.0543(14) Uani 1 1 d . . .
H7 H -0.0460 -0.1887 0.0392 0.065 Uiso 1 1 calc R . .
C8 C 0.0224(3) -0.2970(4) 0.1053(4) 0.0651(17) Uani 1 1 d . . .
H8 H -0.0002 -0.3449 0.0607 0.078 Uiso 1 1 calc R . .
C9 C 0.0823(4) -0.3186(5) 0.1839(5) 0.081(2) Uani 1 1 d . . .
H9 H 0.1009 -0.3819 0.1941 0.097 Uiso 1 1 calc R . .
C10 C 0.1156(3) -0.2458(4) 0.2491(4) 0.0671(18) Uani 1 1 d . . .
H10 H 0.1567 -0.2597 0.3032 0.080 Uiso 1 1 calc R . .
C11 C 0.0869(3) -0.1527(4) 0.2325(3) 0.0452(12) Uani 1 1 d . . .
C12 C 0.1207(3) -0.0697(4) 0.2976(3) 0.0489(13) Uani 1 1 d . . .
H12A H 0.1380 -0.0925 0.3594 0.059 Uiso 1 1 calc R . .
H12B H 0.1603 -0.0450 0.2931 0.059 Uiso 1 1 calc R . .
C13 C 0.1488(3) 0.1139(4) 0.1841(3) 0.0421(12) Uani 1 1 d . . .
C14 C 0.2115(3) 0.1189(5) 0.1712(4) 0.0643(16) Uani 1 1 d . . .
H14A H 0.2352 0.0565 0.1866 0.096 Uiso 1 1 calc R . .
H14B H 0.2431 0.1691 0.2100 0.096 Uiso 1 1 calc R . .
H14C H 0.1964 0.1343 0.1088 0.096 Uiso 1 1 calc R . .
Cl1 Cl 0.33094(9) 0.91021(13) 0.38461(10) 0.0731(5) Uani 1 1 d DU . .
N1 N 0.0970(2) 0.2866(3) 0.3336(2) 0.0425(10) Uani 1 1 d . . .
N2 N 0.0285(2) -0.1312(3) 0.1552(2) 0.0421(10) Uani 1 1 d . . .
O1 O 0.02287(16) 0.1446(2) 0.34305(18) 0.0398(8) Uani 1 1 d . . .
O2 O 0.07120(16) 0.0065(2) 0.27698(19) 0.0382(8) Uani 1 1 d . . .
O3 O 0.15735(16) 0.1524(2) 0.2584(2) 0.0450(8) Uani 1 1 d . . .
O4 O 0.09369(17) 0.0751(3) 0.12642(19) 0.0466(9) Uani 1 1 d . . .
O5 O -0.0808(2) 0.0006(3) 0.0229(2) 0.0641(12) Uani 1 1 d D . .
H15 H -0.1218(14) 0.020(5) 0.007(4) 0.096 Uiso 1 1 d D . .
H16 H -0.083(3) -0.020(5) -0.026(2) 0.096 Uiso 1 1 d D . .
O6 O 0.3021(8) 0.9921(10) 0.4114(10) 0.129(5) Uani 0.40 1 d PDU A 1
O6' O 0.3002(5) 0.9039(9) 0.4399(5) 0.107(3) Uani 0.60 1 d PDU A 2
O7 O 0.2782(3) 0.8900(4) 0.2940(3) 0.1095(17) Uani 1 1 d DU A .
O8 O 0.3433(9) 0.8362(10) 0.4516(8) 0.135(5) Uani 0.40 1 d PDU A 1
O9 O 0.3977(6) 0.9430(13) 0.4003(10) 0.137(6) Uani 0.40 1 d PDU A 1
O8' O 0.3831(4) 0.8360(6) 0.4051(6) 0.110(3) Uani 0.60 1 d PDU A 2
O9' O 0.3604(6) 1.0045(6) 0.3916(7) 0.127(4) Uani 0.60 1 d PDU A 2
O1W O 0.8007(12) 0.0955(18) 1.0309(16) 0.121(9) Uani 0.40 1 d P B 1
O1W' O 0.8146(7) 0.1307(10) 1.0047(10) 0.083(4) Uani 0.60 1 d P C 2
O2W O 0.2876(3) 0.1829(6) 0.4210(4) 0.172(3) Uani 1 1 d . . .
H2A H 0.2461 0.1825 0.3755 0.258 Uiso 1 1 d R . .
H2B H 0.3095 0.1344 0.4153 0.258 Uiso 1 1 d R . .

loop_
_atom_site_aniso_label
_atom_site_aniso_U_11
_atom_site_aniso_U_22
_atom_site_aniso_U_33
_atom_site_aniso_U_23
_atom_site_aniso_U_13
_atom_site_aniso_U_12
Cu1 0.0383(3) 0.0516(4) 0.0357(3) -0.0055(3) 0.0220(3) -0.0066(3)
Cu2 0.0350(3) 0.0505(4) 0.0276(3) -0.0006(3) 0.0133(2) 0.0053(3)
C1 0.051(3) 0.063(4) 0.051(3) -0.004(3) 0.026(3) -0.012(3)
C2 0.063(4) 0.049(4) 0.073(4) 0.001(3) 0.033(3) -0.014(3)
C3 0.079(5) 0.047(4) 0.082(4) -0.006(3) 0.037(4) -0.006(3)
C4 0.059(4) 0.063(4) 0.061(3) -0.017(3) 0.034(3) -0.008(3)
C5 0.040(3) 0.053(3) 0.031(2) -0.006(2) 0.015(2) -0.001(2)
C6 0.045(3) 0.059(3) 0.040(3) -0.012(2) 0.026(2) -0.006(3)
C7 0.062(4) 0.059(4) 0.045(3) -0.003(3) 0.029(3) -0.007(3)
C8 0.087(5) 0.048(4) 0.059(4) -0.004(3) 0.036(4) 0.000(3)
C9 0.107(6) 0.050(4) 0.085(5) 0.014(4) 0.049(4) 0.022(4)
C10 0.068(4) 0.059(4) 0.058(3) 0.007(3) 0.020(3) 0.018(3)
C11 0.040(3) 0.053(3) 0.044(3) 0.004(2) 0.022(2) 0.008(3)
C12 0.037(3) 0.057(3) 0.047(3) 0.005(3) 0.017(2) 0.009(3)
C13 0.040(3) 0.053(3) 0.040(3) 0.004(2) 0.025(2) 0.003(2)
C14 0.052(3) 0.095(5) 0.060(3) -0.016(3) 0.038(3) -0.011(3)
Cl1 0.0644(10) 0.0824(11) 0.0683(9) -0.0034(8) 0.0301(8) 0.0046(9)
N1 0.037(2) 0.051(3) 0.038(2) -0.0039(19) 0.0174(18) -0.009(2)
N2 0.044(2) 0.044(2) 0.039(2) -0.0027(19) 0.0214(19) 0.0004(19)
O1 0.0446(18) 0.0475(19) 0.0357(16) -0.0058(14) 0.0263(15) -0.0093(16)
O2 0.0321(17) 0.048(2) 0.0316(15) 0.0010(14) 0.0136(13) 0.0037(15)
O3 0.0386(18) 0.060(2) 0.0429(18) -0.0076(16) 0.0249(15) -0.0073(17)
O4 0.037(2) 0.070(2) 0.0341(17) -0.0077(16) 0.0182(16) -0.0070(17)
O5 0.047(2) 0.095(3) 0.0335(17) -0.0135(19) 0.0068(16) 0.021(2)
O6 0.125(7) 0.125(7) 0.126(7) -0.026(5) 0.054(5) 0.010(5)
O6' 0.109(5) 0.139(5) 0.093(4) -0.006(4) 0.065(4) -0.009(4)
O7 0.095(3) 0.136(4) 0.088(3) -0.016(3) 0.038(3) 0.016(3)
O8 0.139(7) 0.126(7) 0.131(7) 0.010(5) 0.063(5) -0.009(5)
O9 0.123(7) 0.140(7) 0.145(7) 0.006(5) 0.065(5) -0.004(5)
O8' 0.091(4) 0.110(5) 0.109(4) 0.002(4) 0.035(4) 0.032(4)
O9' 0.139(5) 0.113(5) 0.132(5) -0.011(4) 0.070(4) -0.016(4)
O1W 0.079(15) 0.129(18) 0.093(14) -0.016(11) -0.003(10) -0.005(11)
O1W' 0.043(5) 0.096(9) 0.110(9) -0.017(6) 0.038(5) 0.010(5)
O2W 0.085(4) 0.274(9) 0.091(4) -0.056(5) -0.005(3) 0.038(5)

loop_
_atom_type_symbol
_atom_type_description
_atom_type_scat_dispersion_real
_atom_type_scat_dispersion_imag
_atom_type_scat_source
C C 0.0033 0.0016 'International Tables Vol C Tables 4.2.6.8 and 6.1.1.4'
H H 0.0000 0.0000 'International Tables Vol C Tables 4.2.6.8 and 6.1.1.4'
N N 0.0061 0.0033 'International Tables Vol C Tables 4.2.6.8 and 6.1.1.4'
O O 0.0106 0.0060 'International Tables Vol C Tables 4.2.6.8 and 6.1.1.4'
Cl Cl 0.1484 0.1585 'International Tables Vol C Tables 4.2.6.8 and 6.1.1.4'
Cu Cu 0.3201 1.2651 'International Tables Vol C Tables 4.2.6.8 and 6.1.1.4'

loop_
_geom_angle_atom_site_label_1
_geom_angle_atom_site_label_2
_geom_angle_atom_site_label_3
_geom_angle
_geom_angle_site_symmetry_1
_geom_angle_site_symmetry_3
O3 Cu1 O2 95.18(14) . .
O3 Cu1 O1 178.02(14) . .
O2 Cu1 O1 86.58(13) . .
O3 Cu1 N1 95.75(16) . .
O2 Cu1 N1 169.07(16) . .
O1 Cu1 N1 82.49(15) . .
O3 Cu1 Cu2 89.97(9) . .
O2 Cu1 Cu2 39.70(8) . .
O1 Cu1 Cu2 90.83(9) . .
N1 Cu1 Cu2 140.04(11) . .
O1 Cu2 O5 90.63(15) 2 .
O1 Cu2 O2 90.35(12) 2 .
O5 Cu2 O2 171.60(17) . .
O1 Cu2 N2 172.02(13) 2 .
O5 Cu2 N2 96.53(16) . .
O2 Cu2 N2 82.06(14) . .
O1 Cu2 Cu1 54.51(9) 2 .
O5 Cu2 Cu1 144.29(13) . .
O2 Cu2 Cu1 39.05(9) . .
N2 Cu2 Cu1 118.79(11) . .
N1 C1 C2 121.1(6) . .
C3 C2 C1 120.3(6) . .
C2 C3 C4 119.2(6) . .
C3 C4 C5 119.3(6) . .
N1 C5 C4 120.6(5) . .
N1 C5 C6 115.6(4) . .
C4 C5 C6 123.8(5) . .
O1 C6 C5 109.8(4) . .
N2 C7 C8 121.8(5) . .
C9 C8 C7 119.0(6) . .
C8 C9 C10 119.6(6) . .
C11 C10 C9 119.1(5) . .
N2 C11 C10 121.3(5) . .
N2 C11 C12 116.2(4) . .
C10 C11 C12 122.4(4) . .
O2 C12 C11 109.6(4) . .
O4 C13 O3 123.7(5) . .
O4 C13 C14 120.9(4) . .
O3 C13 C14 115.4(4) . .
O6' Cl1 O9' 110.7(6) . .
O6' Cl1 O7 107.9(4) . .
O9' Cl1 O7 111.1(5) . .
O6' Cl1 O9 133.5(8) . .
O9' Cl1 O9 46.7(7) . .
O7 Cl1 O9 118.1(7) . .
O6' Cl1 O8' 112.9(6) . .
O9' Cl1 O8' 109.8(6) . .
O7 Cl1 O8' 104.4(4) . .
O9 Cl1 O8' 63.2(8) . .
O6' Cl1 O8 52.7(7) . .
O9' Cl1 O8 132.1(7) . .
O7 Cl1 O8 116.8(6) . .
O9 Cl1 O8 107.6(8) . .
O8' Cl1 O8 60.4(8) . .
O6' Cl1 O6 53.9(7) . .
O9' Cl1 O6 62.4(8) . .
O7 Cl1 O6 103.8(6) . .
O9 Cl1 O6 105.7(9) . .
O8' Cl1 O6 151.6(6) . .
O8 Cl1 O6 103.0(9) . .
C5 N1 C1 119.5(5) . .
C5 N1 Cu1 113.8(3) . .
C1 N1 Cu1 126.6(4) . .
C11 N2 C7 119.1(4) . .
C11 N2 Cu2 113.5(3) . .
C7 N2 Cu2 127.4(3) . .
C6 O1 Cu1 114.3(3) . .
C6 O1 Cu2 129.9(3) . 2
Cu1 O1 Cu2 108.43(15) . 2
C12 O2 Cu1 127.1(3) . .
C12 O2 Cu2 111.7(3) . .
Cu1 O2 Cu2 101.25(13) . .
C13 O3 Cu1 125.6(3) . .

loop_
_geom_bond_atom_site_label_1
_geom_bond_atom_site_label_2
_geom_bond_distance
_geom_bond_site_symmetry_2
Cu1 O3 1.940(3) .
Cu1 O2 1.941(3) .
Cu1 O1 1.944(3) .
Cu1 N1 1.971(4) .
Cu1 Cu2 3.0214(9) .
Cu2 O1 1.949(3) 2
Cu2 O5 1.956(3) .
Cu2 O2 1.968(3) .
Cu2 N2 1.976(4) .
C1 N1 1.351(6) .
C1 C2 1.363(8) .
C2 C3 1.355(9) .
C3 C4 1.375(8) .
C4 C5 1.386(7) .
C5 N1 1.342(6) .
C5 C6 1.496(7) .
C6 O1 1.400(5) .
C7 N2 1.357(6) .
C7 C8 1.372(8) .
C8 C9 1.355(8) .
C9 C10 1.387(8) .
C10 C11 1.377(7) .
C11 N2 1.329(6) .
C11 C12 1.490(7) .
C12 O2 1.412(6) .
C13 O4 1.231(5) .
C13 O3 1.288(6) .
C13 C14 1.503(7) .
Cl1 O6' 1.407(7) .
Cl1 O9' 1.412(7) .
Cl1 O7 1.413(4) .
Cl1 O9 1.426(8) .
Cl1 O8' 1.433(6) .
Cl1 O8 1.437(8) .
Cl1 O6 1.461(8) .
O1 Cu2 1.949(3) 2
